data_4060433
loop_
_publ_author_name
'Baratta, Walter'
'Herdtweck, Eberhardt'
'Siega, Katia'
'Toniutti, Micaela'
'Rigo, Pierluigi'

_publ_section_title
;
 2-(Aminomethyl)pyridine--Phosphine Ruthenium(II) Complexes:
 Novel Highly Active Transfer Hydrogenation Catalysts
;
_journal_coden_ASTM ORGND7
_journal_issue 7
_journal_name_full Organometallics
_journal_page_first 1660
_journal_page_last 1669
_journal_paper_doi 10.1021/om0491701
_journal_volume 24
_journal_year 2005
_chemical_absolute_configuration syn
_chemical_formula_moiety 'C42 H52 Cl2 Fe N2 P2 Ru, 2(C H Cl3), '
_chemical_formula_sum 'C44 H54 Cl8 Fe N2 P2 Ru'
_chemical_formula_weight 1113.35
_space_group_IT_number 5
_symmetry_cell_setting monoclinic
_symmetry_space_group_name_Hall 'C 2y'
_symmetry_space_group_name_H-M 'C 1 2 1'
_cell_angle_alpha 90
_cell_angle_beta 105.7930(3)
_cell_angle_gamma 90
_cell_formula_units_Z 4
_cell_length_a 23.2361(2)
_cell_length_b 14.6588(1)
_cell_length_c 14.6304(1)
_cell_measurement_temperature 173(1)
_cell_volume 4795.20(6)
_diffrn_ambient_temperature 173(1)
_exptl_crystal_density_diffrn 1.542
_cod_depositor_comments
;
The following automatic conversions were performed:
'_symmetry_cell_setting' value 'Monoclinic' changed to 'monoclinic'
according to '/home/saulius/struct/CIF-dictionaries/cif_core.dic'
dictionary named 'cif_core.dic' version 2.4.1 from 2010-06-29.

Automatic conversion script
Id: cif_fix_enum 1527 2010-12-29 10:47:43Z saulius 

 Updated bibliographic information.

 Antanas Vaitkus,
 2019-10-01
;
_cod_original_sg_symbol_H-M 'C 2'
_cod_database_code 4060433

loop_
_symmetry_equiv_pos_as_xyz
x,y,z
-x,y,-z
1/2+x,1/2+y,z
1/2-x,1/2+y,-z

loop_
_atom_site_aniso_label
_atom_site_aniso_U_11
_atom_site_aniso_U_22
_atom_site_aniso_U_33
_atom_site_aniso_U_23
_atom_site_aniso_U_13
_atom_site_aniso_U_12
Ru 0.0185(1) 0.0183(1) 0.0204(1) 0.0004(1) 0.0029(1) 0.0010(1)
Fe 0.0284(2) 0.0289(3) 0.0204(2) -0.0022(2) 0.0074(2) 0.0002(2)
Cl1 0.0340(4) 0.0243(4) 0.0312(4) 0.0070(3) 0.0069(3) 0.0002(3)
Cl2 0.0256(3) 0.0226(3) 0.0352(4) 0.0007(3) 0.0115(3) 0.0040(3)
P1 0.0179(3) 0.0189(3) 0.0205(3) -0.0005(3) 0.0042(3) -0.0005(3)
P2 0.0214(3) 0.0182(3) 0.0247(4) 0.0006(3) 0.0056(3) -0.0002(3)
N1 0.0280(13) 0.0275(14) 0.0265(13) 0.0035(10) 0.0012(10) -0.0041(10)
N2 0.0333(15) 0.0269(14) 0.0251(13) -0.0024(11) 0.0084(11) -0.0015(12)
C1 0.0253(13) 0.0396(17) 0.0382(15) 0.0137(17) 0.0015(11) -0.0044(15)
C2 0.0250(15) 0.087(3) 0.0462(19) 0.024(2) -0.0019(14) -0.0108(19)
C3 0.046(2) 0.104(3) 0.0261(19) 0.005(2) -0.0031(16) -0.031(2)
C4 0.050(2) 0.081(3) 0.0250(17) -0.0057(18) 0.0051(16) -0.028(2)
C5 0.0428(18) 0.0405(18) 0.0220(15) 0.0023(13) 0.0053(13) -0.0137(15)
C6 0.052(2) 0.0371(18) 0.0262(16) -0.0099(14) 0.0123(14) -0.0063(15)
C11 0.0194(12) 0.0222(16) 0.0208(12) -0.0017(10) 0.0054(10) 0.0024(10)
C12 0.0227(13) 0.0325(18) 0.0202(13) -0.0023(11) 0.0033(10) 0.0001(11)
C13 0.0232(14) 0.0381(17) 0.0248(15) 0.0021(13) 0.0007(12) 0.0044(12)
C14 0.0275(15) 0.0236(14) 0.0248(15) 0.0032(12) 0.0062(12) 0.0050(11)
C15 0.0218(14) 0.0197(13) 0.0237(14) 0.0002(11) 0.0058(11) 0.0026(11)
C16 0.0208(13) 0.0236(14) 0.0253(14) 0.0022(11) 0.0066(11) -0.0002(11)
C17 0.0266(15) 0.0413(18) 0.0275(16) 0.0069(13) 0.0061(12) -0.0020(13)
C21 0.057(2) 0.047(2) 0.0381(19) -0.0105(16) 0.0140(17) 0.0186(18)
C22 0.073(3) 0.0303(18) 0.042(2) -0.0102(15) 0.0274(19) -0.0042(17)
C23 0.061(2) 0.049(2) 0.0333(19) -0.0184(16) 0.0082(17) -0.0001(18)
C24 0.098(3) 0.042(2) 0.0312(19) 0.0023(16) 0.032(2) 0.011(2)
C25 0.062(3) 0.051(2) 0.073(3) -0.020(2) 0.047(2) -0.0043(19)
C31 0.0301(15) 0.0241(15) 0.0205(13) -0.0006(11) 0.0080(11) -0.0045(12)
C32 0.0366(16) 0.0238(15) 0.0298(16) 0.0014(12) 0.0098(13) -0.0008(13)
C33 0.059(2) 0.0264(17) 0.0380(19) -0.0033(14) 0.0160(16) 0.0012(15)
C34 0.071(3) 0.0253(17) 0.0406(19) -0.0078(14) 0.0146(18) -0.0195(17)
C35 0.047(2) 0.040(2) 0.0402(19) -0.0056(15) 0.0103(16) -0.0207(16)
C36 0.0336(16) 0.0355(17) 0.0332(17) -0.0026(14) 0.0080(13) -0.0089(14)
C41 0.0210(12) 0.0264(15) 0.0223(12) -0.0037(12) 0.0051(10) -0.0029(12)
C42 0.0291(15) 0.0269(16) 0.0330(16) 0.0060(13) 0.0097(13) 0.0023(12)
C43 0.0388(18) 0.0434(18) 0.0332(17) 0.0029(14) 0.0173(14) -0.0027(15)
C44 0.0343(16) 0.046(2) 0.0366(17) -0.0033(14) 0.0181(14) 0.0046(14)
C45 0.0309(16) 0.0408(19) 0.0367(18) -0.0030(14) 0.0110(14) 0.0094(14)
C46 0.0302(15) 0.0308(16) 0.0238(14) -0.0004(12) 0.0076(12) 0.0022(12)
C51 0.0283(15) 0.0238(15) 0.0324(16) 0.0029(12) 0.0066(12) -0.0062(12)
C52 0.0385(19) 0.0326(18) 0.0365(18) -0.0076(14) 0.0075(15) -0.0145(14)
C53 0.051(2) 0.046(2) 0.048(2) -0.0103(17) 0.0041(17) -0.0225(18)
C54 0.0311(18) 0.053(2) 0.056(2) -0.0037(19) -0.0007(16) -0.0130(16)
C55 0.0268(16) 0.0425(19) 0.0448(19) 0.0069(15) 0.0070(14) -0.0060(14)
C56 0.0261(15) 0.0282(16) 0.0338(16) 0.0013(13) 0.0041(12) -0.0038(12)
C61 0.0398(18) 0.0208(15) 0.0447(19) 0.0040(13) 0.0184(15) 0.0056(13)
C62 0.054(2) 0.0263(17) 0.068(2) 0.0150(16) 0.0336(19) 0.0116(15)
C63 0.073(3) 0.0249(19) 0.101(3) 0.014(2) 0.047(3) 0.0112(18)
C64 0.060(2) 0.036(2) 0.078(3) 0.0125(19) 0.034(2) 0.0216(18)
C65 0.047(2) 0.0339(18) 0.058(2) 0.0045(16) 0.0254(17) 0.0129(15)
C66 0.0409(19) 0.0291(17) 0.052(2) 0.0031(15) 0.0144(16) 0.0041(14)
Cl3 0.0490(6) 0.0569(6) 0.0865(8) -0.0206(6) 0.0336(5) -0.0151(5)
Cl4 0.0546(6) 0.0803(8) 0.0722(7) -0.0317(6) 0.0187(5) -0.0079(5)
Cl5 0.0645(7) 0.0745(8) 0.1012(9) 0.0421(7) 0.0025(6) -0.0140(6)
C70 0.040(2) 0.0358(19) 0.053(2) -0.0041(16) 0.0141(17) -0.0128(15)
Cl61 0.1223(19) 0.1016(19) 0.0489(10) -0.0132(11) 0.0367(11) -0.0324(15)
Cl71 0.0470(10) 0.0668(13) 0.136(2) 0.0075(14) 0.0041(11) 0.0013(9)
Cl81 0.227(5) 0.0552(15) 0.0919(19) 0.0290(13) 0.045(2) 0.052(2)
C80 0.062(3) 0.070(3) 0.061(3) 0.001(2) 0.012(2) 0.022(2)
Cl62 0.062(2) 0.236(7) 0.061(2) 0.022(3) 0.0060(17) -0.014(3)
Cl72 0.086(2) 0.067(2) 0.211(6) 0.035(4) 0.040(3) 0.024(2)
Cl82 0.099(3) 0.056(2) 0.168(5) 0.025(3) 0.033(3) 0.006(2)
C81 0.062(3) 0.070(3) 0.061(3) 0.001(2) 0.012(2) 0.022(2)

loop_
_atom_site_label
_atom_site_type_symbol
_atom_site_thermal_displace_type
_atom_site_fract_x
_atom_site_fract_y
_atom_site_fract_z
_atom_site_occupancy
_atom_site_U_iso_or_equiv
_atom_site_calc_flag
_atom_site_refinement_flags
Ru Ru Uani 0.24678(1) 0.01271(1) 0.34046(1) 1.000 0.0195(1) . .
Fe Fe Uani 0.13904(2) -0.00379(3) -0.01135(3) 1.000 0.0258(1) . .
Cl1 Cl Uani 0.24466(3) -0.12950(5) 0.43357(5) 1.000 0.0302(2) . .
Cl2 Cl Uani 0.30583(3) -0.06738(5) 0.25135(5) 1.000 0.0272(2) . .
P1 P Uani 0.15762(3) -0.02591(5) 0.23673(5) 1.000 0.0193(2) . .
P2 P Uani 0.25597(3) 0.14430(5) 0.25818(5) 1.000 0.0216(2) . .
N1 N Uani 0.32294(10) 0.04247(16) 0.45652(17) 1.000 0.0286(8) . .
N2 N Uani 0.20821(12) 0.06981(19) 0.44183(18) 1.000 0.0283(8) . .
C1 C Uani 0.37748(11) 0.0064(3) 0.4706(2) 1.000 0.0358(9) . .
C2 C Uani 0.42361(14) 0.0256(3) 0.5506(2) 1.000 0.0550(13) . .
C3 C Uani 0.41253(18) 0.0848(3) 0.6180(3) 1.000 0.0612(14) . .
C4 C Uani 0.35687(17) 0.1195(3) 0.6058(2) 1.000 0.0530(13) . .
C5 C Uani 0.31190(15) 0.0962(2) 0.5253(2) 1.000 0.0358(10) . .
C6 C Uani 0.24974(15) 0.1312(2) 0.5086(2) 1.000 0.0381(10) . .
C11 C Uani 0.13645(11) 0.03141(17) 0.12341(18) 1.000 0.0208(8) . .
C12 C Uani 0.07752(12) 0.03151(19) 0.05685(18) 1.000 0.0256(9) . .
C13 C Uani 0.07687(13) 0.0955(2) -0.0151(2) 1.000 0.0298(9) . .
C14 C Uani 0.13487(12) 0.1344(2) 0.0027(2) 1.000 0.0255(8) . .
C15 C Uani 0.17202(12) 0.09572(18) 0.08720(19) 1.000 0.0218(8) . .
C16 C Uani 0.23808(12) 0.11574(19) 0.12850(19) 1.000 0.0232(8) . .
C17 C Uani 0.26065(13) 0.1801(2) 0.0632(2) 1.000 0.0320(9) . .
C21 C Uani 0.19526(17) -0.1119(3) -0.0064(3) 1.000 0.0472(11) . .
C22 C Uani 0.13583(18) -0.1401(2) -0.0394(2) 1.000 0.0461(13) . .
C23 C Uani 0.10846(18) -0.0916(3) -0.1229(2) 1.000 0.0487(11) . .
C24 C Uani 0.1516(2) -0.0324(3) -0.1411(3) 1.000 0.0542(14) . .
C25 C Uani 0.20516(19) -0.0453(3) -0.0696(3) 1.000 0.0564(16) . .
C31 C Uani 0.13908(12) -0.14631(19) 0.20365(19) 1.000 0.0247(8) . .
C32 C Uani 0.18439(14) -0.2096(2) 0.2056(2) 1.000 0.0299(9) . .
C33 C Uani 0.16943(16) -0.2984(2) 0.1744(2) 1.000 0.0406(11) . .
C34 C Uani 0.11080(18) -0.3257(2) 0.1432(2) 1.000 0.0457(13) . .
C35 C Uani 0.06562(16) -0.2642(2) 0.1430(2) 1.000 0.0427(11) . .
C36 C Uani 0.07921(14) -0.1746(2) 0.1728(2) 1.000 0.0343(10) . .
C41 C Uani 0.09389(11) 0.0012(2) 0.28537(17) 1.000 0.0234(8) . .
C42 C Uani 0.08834(13) -0.0497(2) 0.3637(2) 1.000 0.0294(9) . .
C43 C Uani 0.04199(14) -0.0321(2) 0.4042(2) 1.000 0.0370(10) . .
C44 C Uani 0.00055(14) 0.0345(2) 0.3682(2) 1.000 0.0373(10) . .
C45 C Uani 0.00544(14) 0.0851(2) 0.2917(2) 1.000 0.0358(10) . .
C46 C Uani 0.05189(12) 0.0686(2) 0.2512(2) 1.000 0.0282(9) . .
C51 C Uani 0.33185(12) 0.1961(2) 0.2785(2) 1.000 0.0285(9) . .
C52 C Uani 0.35639(14) 0.2430(2) 0.3752(2) 1.000 0.0364(11) . .
C53 C Uani 0.41390(16) 0.2961(3) 0.3761(3) 1.000 0.0502(12) . .
C54 C Uani 0.46061(15) 0.2357(3) 0.3526(3) 1.000 0.0492(11) . .
C55 C Uani 0.43551(13) 0.1878(2) 0.2593(2) 1.000 0.0386(10) . .
C56 C Uani 0.37936(13) 0.1328(2) 0.2595(2) 1.000 0.0302(9) . .
C61 C Uani 0.21381(14) 0.24954(19) 0.2730(2) 1.000 0.0337(10) . .
C62 C Uani 0.22430(17) 0.3348(2) 0.2184(3) 1.000 0.0461(11) . .
C63 C Uani 0.19414(19) 0.4184(2) 0.2479(4) 1.000 0.0617(15) . .
C64 C Uani 0.12901(17) 0.4037(2) 0.2348(3) 1.000 0.0550(14) . .
C65 C Uani 0.11803(16) 0.3194(2) 0.2885(3) 1.000 0.0441(11) . .
C66 C Uani 0.14777(14) 0.2352(2) 0.2583(3) 1.000 0.0403(11) . .
Cl3 Cl Uani 0.05875(4) 0.30855(7) 0.64243(9) 1.000 0.0612(4) . .
Cl4 Cl Uani 0.09665(5) 0.20319(8) 0.50582(8) 1.000 0.0688(4) . .
Cl5 Cl Uani 0.15418(5) 0.17853(9) 0.70491(10) 1.000 0.0840(5) . .
C70 C Uani 0.12072(16) 0.2571(2) 0.6172(3) 1.000 0.0427(11) . .
Cl61 Cl Uani 0.11192(12) 0.52728(19) 0.96329(13) 0.619(3) 0.0883(10) . .
Cl71 Cl Uani 0.01584(8) 0.46191(15) 0.8110(2) 0.619(3) 0.0873(9) . .
Cl81 Cl Uani 0.0931(2) 0.33634(18) 0.9335(2) 0.619(3) 0.1244(19) . .
C80 C Uani 0.0851(2) 0.4356(3) 0.8834(3) 0.619(3) 0.0653(17) . .
Cl62 Cl Uani 0.14378(17) 0.4369(5) 0.9795(3) 0.381(3) 0.122(3) . .
Cl72 Cl Uani 0.02931(17) 0.5117(3) 0.9013(4) 0.381(3) 0.121(2) . .
Cl82 Cl Uani 0.0457(2) 0.3211(3) 0.8938(5) 0.381(3) 0.108(2) . .
C81 C Uani 0.0851(2) 0.4356(3) 0.8834(3) 0.381(3) 0.0653(17) . .
H1 H Uiso 0.1722(17) 0.095(3) 0.425(3) 1.000 0.046(10) . .
H2 H Uiso 0.2012(13) 0.024(3) 0.469(2) 1.000 0.033(9) . .
H11 H Uiso 0.38480 -0.03390 0.42410 1.000 0.0430 calc R
H21 H Uiso 0.46200 -0.00110 0.55920 1.000 0.0660 calc R
H31 H Uiso 0.44380 0.10090 0.67230 1.000 0.0740 calc R
H41 H Uiso 0.34870 0.15940 0.65190 1.000 0.0630 calc R
H61 H Uiso 0.23890 0.13400 0.56950 1.000 0.0460 calc R
H62 H Uiso 0.24690 0.19360 0.48170 1.000 0.0460 calc R
H121 H Uiso 0.04480 -0.00550 0.06110 1.000 0.0310 calc R
H131 H Uiso 0.04340 0.11020 -0.06670 1.000 0.0360 calc R
H141 H Uiso 0.14680 0.17890 -0.03560 1.000 0.0310 calc R
H161 H Uiso 0.25870 0.05640 0.12560 1.000 0.0280 calc R
H171 H Uiso 0.30370 0.19040 0.08960 1.000 0.0380 calc R
H172 H Uiso 0.23950 0.23850 0.05820 1.000 0.0380 calc R
H173 H Uiso 0.25330 0.15270 0.00000 1.000 0.0380 calc R
H211 H Uiso 0.22380 -0.13380 0.04880 1.000 0.0560 calc R
H221 H Uiso 0.11700 -0.18470 -0.01030 1.000 0.0550 calc R
H231 H Uiso 0.06820 -0.09770 -0.16010 1.000 0.0590 calc R
H241 H Uiso 0.14560 0.00900 -0.19280 1.000 0.0650 calc R
H251 H Uiso 0.24180 -0.01430 -0.06470 1.000 0.0670 calc R
H321 H Uiso 0.22520 -0.19210 0.22810 1.000 0.0360 calc R
H331 H Uiso 0.20030 -0.34090 0.17480 1.000 0.0490 calc R
H341 H Uiso 0.10130 -0.38640 0.12170 1.000 0.0550 calc R
H351 H Uiso 0.02500 -0.28320 0.12250 1.000 0.0510 calc R
H361 H Uiso 0.04800 -0.13270 0.17230 1.000 0.0410 calc R
H421 H Uiso 0.11650 -0.09640 0.38910 1.000 0.0350 calc R
H431 H Uiso 0.03890 -0.06660 0.45760 1.000 0.0440 calc R
H441 H Uiso -0.03130 0.04550 0.39590 1.000 0.0450 calc R
H451 H Uiso -0.02300 0.13140 0.26650 1.000 0.0430 calc R
H461 H Uiso 0.05490 0.10450 0.19860 1.000 0.0340 calc R
H511 H Uiso 0.32700 0.24600 0.23030 1.000 0.0340 calc R
H521 H Uiso 0.36530 0.19670 0.42640 1.000 0.0440 calc R
H522 H Uiso 0.32600 0.28550 0.38700 1.000 0.0440 calc R
H531 H Uiso 0.40380 0.34640 0.32940 1.000 0.0600 calc R
H532 H Uiso 0.43060 0.32330 0.43970 1.000 0.0600 calc R
H541 H Uiso 0.49540 0.27320 0.34920 1.000 0.0590 calc R
H542 H Uiso 0.47460 0.18990 0.40360 1.000 0.0590 calc R
H551 H Uiso 0.46620 0.14630 0.24700 1.000 0.0460 calc R
H552 H Uiso 0.42540 0.23350 0.20750 1.000 0.0460 calc R
H561 H Uiso 0.36360 0.10230 0.19730 1.000 0.0360 calc R
H562 H Uiso 0.38960 0.08510 0.30920 1.000 0.0360 calc R
H611 H Uiso 0.22950 0.26610 0.34160 1.000 0.0400 calc R
H621 H Uiso 0.26780 0.34610 0.23140 1.000 0.0550 calc R
H622 H Uiso 0.20800 0.32440 0.14930 1.000 0.0550 calc R
H631 H Uiso 0.21350 0.43250 0.31550 1.000 0.0740 calc R
H632 H Uiso 0.19980 0.47160 0.20950 1.000 0.0740 calc R
H641 H Uiso 0.10880 0.39630 0.16640 1.000 0.0660 calc R
H642 H Uiso 0.11170 0.45780 0.25810 1.000 0.0660 calc R
H651 H Uiso 0.07450 0.30880 0.27540 1.000 0.0530 calc R
H652 H Uiso 0.13450 0.32940 0.35760 1.000 0.0530 calc R
H661 H Uiso 0.14140 0.18170 0.29570 1.000 0.0480 calc R
H662 H Uiso 0.12870 0.22220 0.19040 1.000 0.0480 calc R
H701 H Uiso 0.15060 0.30530 0.61410 1.000 0.0510 calc R
H801 H Uiso 0.11200 0.43460 0.84040 0.619(3) 0.0780 calc R
H811 H Uiso 0.09540 0.44430 0.82190 0.381(3) 0.0780 calc R

loop_
_geom_bond_atom_site_label_1
_geom_bond_atom_site_label_2
_geom_bond_distance
_geom_bond_site_symmetry_1
_geom_bond_site_symmetry_2
_geom_bond_publ_flag
Ru Cl1 2.4981(7) . . yes
Ru Cl2 2.4360(7) . . yes
Ru P1 2.2813(7) . . yes
Ru P2 2.3142(7) . . yes
Ru N1 2.138(2) . . yes
Ru N2 2.104(3) . . yes
Fe C11 2.055(3) . . yes
Fe C12 2.021(3) . . yes
Fe C13 2.041(3) . . yes
Fe C14 2.041(3) . . yes
Fe C15 2.048(3) . . yes
Fe C21 2.042(4) . . yes
Fe C22 2.037(3) . . yes
Fe C23 2.048(4) . . yes
Fe C24 2.041(4) . . yes
Fe C25 2.042(5) . . yes
Cl3 C70 1.752(4) . . yes
Cl4 C70 1.760(4) . . yes
Cl5 C70 1.742(4) . . yes
Cl61 C80 1.779(5) . . yes
Cl71 C80 1.713(5) . . yes
Cl81 C80 1.617(5) . . yes
Cl62 C81 1.671(6) . . yes
Cl72 C81 1.783(6) . . yes
Cl82 C81 1.938(6) . . yes
P1 C11 1.804(3) . . yes
P1 C31 1.850(3) . . yes
P1 C41 1.852(3) . . yes
P2 C61 1.871(3) . . yes
P2 C51 1.868(3) . . yes
P2 C16 1.876(3) . . yes
N1 C1 1.336(4) . . yes
N1 C5 1.356(4) . . yes
N2 C6 1.477(4) . . yes
N2 H1 0.89(4) . . no
N2 H2 0.82(4) . . no
C1 C2 1.384(4) . . no
C2 C3 1.389(6) . . no
C3 C4 1.356(6) . . no
C4 C5 1.388(4) . . no
C5 C6 1.489(5) . . no
C11 C15 1.446(4) . . no
C11 C12 1.448(4) . . no
C12 C13 1.407(4) . . no
C13 C14 1.421(4) . . no
C14 C15 1.419(4) . . no
C15 C16 1.517(4) . . no
C16 C17 1.533(4) . . no
C21 C22 1.396(6) . . no
C21 C25 1.406(6) . . no
C22 C23 1.407(4) . . no
C23 C24 1.405(6) . . no
C24 C25 1.404(6) . . no
C31 C36 1.403(4) . . no
C31 C32 1.398(4) . . no
C32 C33 1.392(4) . . no
C33 C34 1.373(5) . . no
C34 C35 1.383(5) . . no
C35 C36 1.393(4) . . no
C41 C46 1.383(4) . . no
C41 C42 1.403(4) . . no
C42 C43 1.387(4) . . no
C43 C44 1.372(4) . . no
C44 C45 1.373(4) . . no
C45 C46 1.387(4) . . no
C51 C56 1.524(4) . . no
C51 C52 1.536(4) . . no
C52 C53 1.543(5) . . no
C53 C54 1.511(6) . . no
C54 C55 1.504(5) . . no
C55 C56 1.534(4) . . no
C61 C66 1.505(5) . . no
C61 C62 1.538(4) . . no
C62 C63 1.531(5) . . no
C63 C64 1.488(6) . . no
C64 C65 1.523(5) . . no
C65 C66 1.537(5) . . no
C1 H11 0.9506 . . no
C2 H21 0.9506 . . no
C3 H31 0.9490 . . no
C4 H41 0.9501 . . no
C6 H62 0.9909 . . no
C6 H61 0.9905 . . no
C12 H121 0.9497 . . no
C13 H131 0.9495 . . no
C14 H141 0.9492 . . no
C16 H161 0.9995 . . no
C17 H171 0.9810 . . no
C17 H172 0.9799 . . no
C17 H173 0.9795 . . no
C21 H211 0.9505 . . no
C22 H221 0.9495 . . no
C23 H231 0.9498 . . no
C24 H241 0.9500 . . no
C25 H251 0.9504 . . no
C32 H321 0.9505 . . no
C33 H331 0.9489 . . no
C34 H341 0.9495 . . no
C35 H351 0.9509 . . no
C36 H361 0.9489 . . no
C42 H421 0.9500 . . no
C43 H431 0.9496 . . no
C44 H441 0.9493 . . no
C45 H451 0.9490 . . no
C46 H461 0.9504 . . no
C51 H511 1.0009 . . no
C52 H522 0.9914 . . no
C52 H521 0.9901 . . no
C53 H532 0.9894 . . no
C53 H531 0.9891 . . no
C54 H541 0.9900 . . no
C54 H542 0.9905 . . no
C55 H552 0.9907 . . no
C55 H551 0.9904 . . no
C56 H562 0.9900 . . no
C56 H561 0.9903 . . no
C61 H611 1.0000 . . no
C62 H622 0.9901 . . no
C62 H621 0.9903 . . no
C63 H631 0.9905 . . no
C63 H632 0.9906 . . no
C64 H641 0.9889 . . no
C64 H642 0.9907 . . no
C65 H652 0.9896 . . no
C65 H651 0.9892 . . no
C66 H661 0.9902 . . no
C66 H662 0.9899 . . no
C70 H701 1.0002 . . no
C80 H801 1.0004 . . no
C81 H811 1.0002 . . no
